data_7063215
loop_
_publ_author_name
'Krishnan, Ashokkumar'
'Kamaraj, Sriraghavan'

_publ_section_title
;
 High-yielding regioselective synthesis of p-quinone fused
 5-substituted-1,4-benzodiazepine scaffolds via Pictet--Spengler type
 cycloannulation
;
_journal_issue 22
_journal_name_full 'New Journal of Chemistry'
_journal_page_first 10045
_journal_page_last 10052
_journal_paper_doi 10.1039/D4NJ00993B
_journal_volume 48
_journal_year 2024
_chemical_formula_moiety 'C35 H26 F3 N3 O2'
_chemical_formula_sum 'C35 H26 F3 N3 O2'
_chemical_formula_weight 577.59
_space_group_crystal_system triclinic
_space_group_IT_number 2
_space_group_name_Hall '-P 1'
_space_group_name_H-M_alt 'P -1'
_atom_sites_solution_hydrogens mixed
_audit_creation_method SHELXL-2018/3
_audit_update_record
;
2023-07-12 deposited with the CCDC.	2024-05-10 downloaded from the CCDC.
;
_cell_angle_alpha 106.897(2)
_cell_angle_beta 95.882(2)
_cell_angle_gamma 109.7260(10)
_cell_formula_units_Z 2
_cell_length_a 10.8114(5)
_cell_length_b 11.3929(5)
_cell_length_c 12.8702(6)
_cell_measurement_reflns_used 9271
_cell_measurement_temperature 300(2)
_cell_measurement_theta_max 25.06
_cell_measurement_theta_min 2.26
_cell_volume 1391.96(11)
_computing_cell_refinement 'Bruker APEX4/SAINT'
_computing_data_collection 'Bruker APEX4'
_computing_data_reduction 'Bruker APEX4/SAINT'
_computing_molecular_graphics 'Bruker SHELXTL'
_computing_publication_material 'Bruker SHELXTL'
_computing_structure_refinement 'SHELXL-2018/3 (Sheldrick, 2018)'
_computing_structure_solution 'SHELXT 2018/2 (Sheldrick, 2018)'
_diffrn_ambient_temperature 300(2)
_diffrn_measured_fraction_theta_full 0.999
_diffrn_measured_fraction_theta_max 0.996
_diffrn_measurement_device_type 'Bruker D8 QUEST diffractometer with PHOTON II detector'
_diffrn_measurement_method '\f and \w scans'
_diffrn_radiation_type MoK\a
_diffrn_radiation_wavelength 0.71073
_diffrn_reflns_av_R_equivalents 0.0570
_diffrn_reflns_av_unetI/netI 0.0479
_diffrn_reflns_Laue_measured_fraction_full 0.999
_diffrn_reflns_Laue_measured_fraction_max 0.996
_diffrn_reflns_limit_h_max 14
_diffrn_reflns_limit_h_min -14
_diffrn_reflns_limit_k_max 15
_diffrn_reflns_limit_k_min -15
_diffrn_reflns_limit_l_max 17
_diffrn_reflns_limit_l_min -17
_diffrn_reflns_number 39038
_diffrn_reflns_point_group_measured_fraction_full 0.999
_diffrn_reflns_point_group_measured_fraction_max 0.996
_diffrn_reflns_theta_full 25.242
_diffrn_reflns_theta_max 28.337
_diffrn_reflns_theta_min 2.025
_diffrn_source 'i-mu-s microfocus source'
_exptl_absorpt_coefficient_mu 0.100
_exptl_absorpt_correction_T_max 0.7457
_exptl_absorpt_correction_T_min 0.7038
_exptl_absorpt_correction_type multi-scan
_exptl_absorpt_process_details 'SADABS (BRUKER)'
_exptl_crystal_colour black
_exptl_crystal_density_diffrn 1.378
_exptl_crystal_description block
_exptl_crystal_F_000 600
_exptl_crystal_size_max 0.273
_exptl_crystal_size_mid 0.177
_exptl_crystal_size_min 0.063
_refine_diff_density_max 0.715
_refine_diff_density_min -0.519
_refine_diff_density_rms 0.052
_refine_ls_extinction_method none
_refine_ls_goodness_of_fit_ref 1.022
_refine_ls_hydrogen_treatment mixed
_refine_ls_matrix_type full
_refine_ls_number_parameters 396
_refine_ls_number_reflns 6939
_refine_ls_number_restraints 0
_refine_ls_restrained_S_all 1.022
_refine_ls_R_factor_all 0.1291
_refine_ls_R_factor_gt 0.0729
_refine_ls_shift/su_max 0.000
_refine_ls_shift/su_mean 0.000
_refine_ls_structure_factor_coef Fsqd
_refine_ls_weighting_details 'w=1/[\s^2^(Fo^2^)+(0.1168P)^2^+0.7156P] where P=(Fo^2^+2Fc^2^)/3'
_refine_ls_weighting_scheme calc
_refine_ls_wR_factor_gt 0.1951
_refine_ls_wR_factor_ref 0.2429
_reflns_Friedel_coverage 0.000
_reflns_number_gt 4004
_reflns_number_total 6939
_reflns_threshold_expression 'I > 2\s(I)'
_cod_data_source_file d4nj00993b2.cif
_cod_data_source_block KSA_5_230623_0m_a
_cod_depositor_comments 'Adding full bibliography for 7063215--7063217.cif.'
_cod_database_code 7063215
_shelx_shelxl_version_number 2018/3
_shelx_space_group_comment
;
The symmetry employed for this shelxl refinement is uniquely defined
by the following loop, which should always be used as a source of
symmetry information in preference to the above space-group names.
They are only intended as comments.
;
_shelx_estimated_absorpt_t_min 0.973
_shelx_estimated_absorpt_t_max 0.994

loop_
_space_group_symop_operation_xyz
'x, y, z'
'-x, -y, -z'

loop_
_atom_site_label
_atom_site_type_symbol
_atom_site_fract_x
_atom_site_fract_y
_atom_site_fract_z
_atom_site_U_iso_or_equiv
_atom_site_adp_type
_atom_site_occupancy
_atom_site_site_symmetry_order
_atom_site_calc_flag
_atom_site_refinement_flags_posn
_atom_site_refinement_flags_adp
_atom_site_refinement_flags_occupancy
_atom_site_disorder_assembly
_atom_site_disorder_group
F1 F 0.9170(4) 0.0862(4) 0.1053(5) 0.226(3) Uani 1 1 d . . . . .
F2 F 0.7251(4) -0.0333(3) 0.0433(5) 0.222(3) Uani 1 1 d . . . . .
F3 F 0.8279(7) 0.0756(6) -0.0361(4) 0.245(3) Uani 1 1 d . . . . .
O1 O 0.28448(18) 0.1424(2) 0.38781(17) 0.0561(5) Uani 1 1 d . . . . .
O2 O 0.78994(19) 0.50283(19) 0.56949(16) 0.0576(5) Uani 1 1 d . . . . .
N1 N 0.6742(2) 0.2780(2) 0.65010(17) 0.0450(5) Uani 1 1 d . . . . .
N2 N 0.3802(2) 0.3143(2) 0.2915(2) 0.0539(6) Uani 1 1 d . . . . .
H1 H 0.298(4) 0.249(4) 0.279(3) 0.081 Uiso 1 1 d . U . . .
N3 N 0.6513(2) 0.5282(2) 0.39878(18) 0.0464(5) Uani 1 1 d . . . . .
H1B H 0.744(3) 0.575(3) 0.436(3) 0.070 Uiso 1 1 d . U . . .
C1 C 0.4584(3) 0.1261(2) 0.5830(2) 0.0423(6) Uani 1 1 d . . . . .
C2 C 0.5794(3) 0.1663(3) 0.6610(2) 0.0444(6) Uani 1 1 d . . . . .
C3 C 0.5916(3) 0.1000(3) 0.7340(2) 0.0560(7) Uani 1 1 d . . . . .
H3 H 0.672038 0.127141 0.784892 0.067 Uiso 1 1 calc R U . . .
C4 C 0.4802(3) -0.0071(3) 0.7279(3) 0.0603(8) Uani 1 1 d . . . . .
H4 H 0.485426 -0.053210 0.776060 0.072 Uiso 1 1 calc R U . . .
C5 C 0.3592(3) -0.0491(3) 0.6514(2) 0.0573(7) Uani 1 1 d . . . . .
H5 H 0.285599 -0.122000 0.649842 0.069 Uiso 1 1 calc R U . . .
C6 C 0.3471(3) 0.0156(3) 0.5785(2) 0.0484(6) Uani 1 1 d . . . . .
H6 H 0.266558 -0.013340 0.527216 0.058 Uiso 1 1 calc R U . . .
C7 C 0.4837(2) 0.2161(2) 0.5238(2) 0.0412(6) Uani 1 1 d . . . . .
C8 C 0.6146(2) 0.3068(2) 0.5670(2) 0.0419(6) Uani 1 1 d . . . . .
C9 C 0.4018(3) 0.2199(3) 0.4297(2) 0.0429(6) Uani 1 1 d . . . . .
C10 C 0.4666(3) 0.3252(3) 0.3825(2) 0.0432(6) Uani 1 1 d . . . . .
C11 C 0.5921(2) 0.4205(2) 0.4316(2) 0.0407(6) Uani 1 1 d . . . . .
C12 C 0.6751(3) 0.4167(2) 0.5271(2) 0.0425(6) Uani 1 1 d . . . . .
C13 C 0.3842(3) 0.3938(3) 0.2257(2) 0.0465(6) Uani 1 1 d . . . . .
C14 C 0.5034(3) 0.4916(3) 0.2223(2) 0.0446(6) Uani 1 1 d . . . . .
C15 C 0.6391(3) 0.5055(3) 0.2787(2) 0.0457(6) Uani 1 1 d . . . . .
H15 H 0.704783 0.586005 0.273074 0.055 Uiso 1 1 calc R U . . .
C16 C 0.2617(3) 0.3670(3) 0.1589(2) 0.0528(7) Uani 1 1 d . . . . .
H16 H 0.184687 0.298971 0.159611 0.063 Uiso 1 1 calc R U . . .
C17 C 0.2523(3) 0.4398(3) 0.0914(2) 0.0551(7) Uani 1 1 d . . . . .
C18 C 0.3675(3) 0.5428(3) 0.0947(2) 0.0542(7) Uani 1 1 d . . . . .
H18 H 0.361451 0.595911 0.053114 0.065 Uiso 1 1 calc R U . . .
C19 C 0.4920(3) 0.5698(3) 0.1582(2) 0.0482(6) Uani 1 1 d . . . . .
C20 C 0.8148(3) 0.3415(3) 0.7114(2) 0.0498(7) Uani 1 1 d . . . . .
H20A H 0.818643 0.339308 0.786400 0.060 Uiso 1 1 calc R U . . .
H20B H 0.849465 0.434022 0.716921 0.060 Uiso 1 1 calc R U . . .
C21 C 0.9040(3) 0.2766(3) 0.6583(2) 0.0497(7) Uani 1 1 d . . . . .
C22 C 0.9421(3) 0.2925(3) 0.5616(2) 0.0567(7) Uani 1 1 d . . . . .
H22 H 0.910693 0.342632 0.528470 0.068 Uiso 1 1 calc R U . . .
C23 C 1.0259(3) 0.2349(3) 0.5141(3) 0.0693(9) Uani 1 1 d . . . . .
H23 H 1.049193 0.244955 0.448760 0.083 Uiso 1 1 calc R U . . .
C24 C 1.0744(3) 0.1634(3) 0.5630(4) 0.0784(11) Uani 1 1 d . . . . .
H24 H 1.132528 0.126601 0.531599 0.094 Uiso 1 1 calc R U . . .
C25 C 1.0384(3) 0.1450(4) 0.6578(4) 0.0791(11) Uani 1 1 d . . . . .
H25 H 1.070779 0.094791 0.689962 0.095 Uiso 1 1 calc R U . . .
C26 C 0.9529(3) 0.2021(3) 0.7060(3) 0.0629(8) Uani 1 1 d . . . . .
H26 H 0.928752 0.189980 0.770571 0.075 Uiso 1 1 calc R U . . .
C27 C 0.6796(3) 0.3906(3) 0.2194(2) 0.0446(6) Uani 1 1 d . . . . .
C28 C 0.6024(3) 0.2895(3) 0.1209(2) 0.0532(7) Uani 1 1 d . . . . .
H28 H 0.520868 0.288702 0.088970 0.064 Uiso 1 1 calc R U . . .
C29 C 0.6444(3) 0.1894(3) 0.0689(3) 0.0596(8) Uani 1 1 d . . . . .
H29 H 0.590978 0.122523 0.002677 0.071 Uiso 1 1 calc R U . . .
C30 C 0.7642(3) 0.1885(3) 0.1147(3) 0.0604(8) Uani 1 1 d . . . . .
C31 C 0.8428(3) 0.2882(4) 0.2129(3) 0.0692(9) Uani 1 1 d . . . . .
H31 H 0.924420 0.288557 0.244132 0.083 Uiso 1 1 calc R U . . .
C32 C 0.8006(3) 0.3877(3) 0.2649(3) 0.0636(8) Uani 1 1 d . . . . .
H32 H 0.853990 0.453886 0.331510 0.076 Uiso 1 1 calc R U . . .
C33 C 0.1201(3) 0.4078(4) 0.0170(3) 0.0760(10) Uani 1 1 d . . . . .
H33A H 0.132863 0.465828 -0.025567 0.114 Uiso 1 1 calc R U . . .
H33B H 0.056502 0.419987 0.061753 0.114 Uiso 1 1 calc R U . . .
H33C H 0.086334 0.317155 -0.032517 0.114 Uiso 1 1 calc R U . . .
C34 C 0.6131(3) 0.6845(3) 0.1564(3) 0.0599(8) Uani 1 1 d . . . . .
H34A H 0.585251 0.726700 0.109151 0.090 Uiso 1 1 calc R U . . .
H34B H 0.678424 0.651686 0.128209 0.090 Uiso 1 1 calc R U . . .
H34C H 0.652355 0.747713 0.230544 0.090 Uiso 1 1 calc R U . . .
C35 C 0.8056(4) 0.0793(4) 0.0604(4) 0.0848(11) Uani 1 1 d . . . . .

loop_
_atom_site_aniso_label
_atom_site_aniso_U_11
_atom_site_aniso_U_22
_atom_site_aniso_U_33
_atom_site_aniso_U_23
_atom_site_aniso_U_13
_atom_site_aniso_U_12
F1 0.162(3) 0.171(4) 0.290(6) -0.049(3) -0.031(3) 0.133(3)
F2 0.167(3) 0.0609(17) 0.427(8) 0.034(3) 0.157(4) 0.047(2)
F3 0.446(9) 0.275(6) 0.189(4) 0.107(4) 0.198(5) 0.288(6)
O1 0.0411(10) 0.0549(12) 0.0659(13) 0.0272(10) 0.0070(9) 0.0071(9)
O2 0.0480(11) 0.0512(12) 0.0585(12) 0.0214(9) 0.0009(9) 0.0021(9)
N1 0.0451(12) 0.0478(13) 0.0447(12) 0.0183(10) 0.0132(10) 0.0184(10)
N2 0.0427(13) 0.0536(14) 0.0613(15) 0.0293(12) 0.0028(11) 0.0085(11)
N3 0.0453(12) 0.0409(12) 0.0471(12) 0.0176(10) 0.0084(10) 0.0082(10)
C1 0.0496(14) 0.0409(13) 0.0445(13) 0.0165(11) 0.0202(12) 0.0229(12)
C2 0.0509(15) 0.0450(14) 0.0439(14) 0.0173(11) 0.0183(12) 0.0228(12)
C3 0.0666(18) 0.0626(18) 0.0516(16) 0.0277(14) 0.0188(14) 0.0322(16)
C4 0.082(2) 0.0571(18) 0.0580(17) 0.0328(15) 0.0289(17) 0.0309(17)
C5 0.0668(19) 0.0494(16) 0.0617(18) 0.0255(14) 0.0252(16) 0.0214(15)
C6 0.0524(15) 0.0423(14) 0.0535(15) 0.0177(12) 0.0195(13) 0.0188(12)
C7 0.0426(13) 0.0389(13) 0.0443(13) 0.0145(11) 0.0153(11) 0.0166(11)
C8 0.0424(13) 0.0418(14) 0.0429(13) 0.0152(11) 0.0123(11) 0.0167(11)
C9 0.0402(13) 0.0405(13) 0.0490(14) 0.0165(11) 0.0136(11) 0.0151(11)
C10 0.0426(14) 0.0425(14) 0.0464(14) 0.0174(11) 0.0117(11) 0.0164(11)
C11 0.0428(13) 0.0367(13) 0.0422(13) 0.0141(11) 0.0116(11) 0.0139(11)
C12 0.0422(14) 0.0387(13) 0.0441(14) 0.0128(11) 0.0118(11) 0.0135(11)
C13 0.0488(15) 0.0478(15) 0.0467(14) 0.0200(12) 0.0116(12) 0.0198(12)
C14 0.0495(15) 0.0411(14) 0.0444(14) 0.0160(11) 0.0120(12) 0.0173(12)
C15 0.0460(14) 0.0429(14) 0.0481(14) 0.0204(12) 0.0114(12) 0.0128(12)
C16 0.0496(16) 0.0573(17) 0.0511(16) 0.0183(13) 0.0083(13) 0.0216(14)
C17 0.0611(18) 0.0627(18) 0.0446(15) 0.0142(13) 0.0106(13) 0.0315(15)
C18 0.0702(19) 0.0570(17) 0.0461(15) 0.0217(13) 0.0134(14) 0.0339(16)
C19 0.0618(17) 0.0449(15) 0.0424(14) 0.0147(12) 0.0166(13) 0.0249(13)
C20 0.0499(15) 0.0520(16) 0.0411(14) 0.0116(12) 0.0059(12) 0.0167(13)
C21 0.0397(14) 0.0450(15) 0.0510(15) 0.0083(12) 0.0010(12) 0.0099(12)
C22 0.0481(16) 0.0541(17) 0.0598(18) 0.0156(14) 0.0123(14) 0.0134(13)
C23 0.0510(18) 0.062(2) 0.078(2) 0.0112(17) 0.0219(16) 0.0104(16)
C24 0.0517(19) 0.061(2) 0.113(3) 0.016(2) 0.023(2) 0.0196(16)
C25 0.058(2) 0.069(2) 0.113(3) 0.032(2) 0.010(2) 0.0307(18)
C26 0.0521(17) 0.0628(19) 0.0681(19) 0.0224(16) 0.0031(15) 0.0186(15)
C27 0.0434(14) 0.0439(14) 0.0486(14) 0.0218(12) 0.0162(12) 0.0129(12)
C28 0.0547(16) 0.0560(17) 0.0502(15) 0.0207(13) 0.0102(13) 0.0216(14)
C29 0.0644(19) 0.0557(18) 0.0544(17) 0.0171(14) 0.0137(15) 0.0197(15)
C30 0.0632(19) 0.0572(18) 0.069(2) 0.0265(16) 0.0263(16) 0.0259(16)
C31 0.0517(17) 0.081(2) 0.085(2) 0.031(2) 0.0209(17) 0.0331(17)
C32 0.0485(17) 0.0634(19) 0.069(2) 0.0129(16) 0.0068(15) 0.0195(15)
C33 0.070(2) 0.098(3) 0.061(2) 0.0259(19) -0.0002(16) 0.040(2)
C34 0.0710(19) 0.0528(17) 0.0618(18) 0.0283(14) 0.0203(15) 0.0224(15)
C35 0.081(3) 0.074(3) 0.108(3) 0.024(2) 0.040(2) 0.042(2)

loop_
_atom_type_symbol
_atom_type_description
_atom_type_scat_dispersion_real
_atom_type_scat_dispersion_imag
_atom_type_scat_source
C C 0.0033 0.0016 'International Tables Vol C Tables 4.2.6.8 and 6.1.1.4'
H H 0.0000 0.0000 'International Tables Vol C Tables 4.2.6.8 and 6.1.1.4'
F F 0.0171 0.0103 'International Tables Vol C Tables 4.2.6.8 and 6.1.1.4'
N N 0.0061 0.0033 'International Tables Vol C Tables 4.2.6.8 and 6.1.1.4'
O O 0.0106 0.0060 'International Tables Vol C Tables 4.2.6.8 and 6.1.1.4'

loop_
_geom_angle_atom_site_label_1
_geom_angle_atom_site_label_2
_geom_angle_atom_site_label_3
_geom_angle
_geom_angle_site_symmetry_1
_geom_angle_site_symmetry_3
_geom_angle_publ_flag
C8 N1 C2 107.8(2) . . ?
C8 N1 C20 127.9(2) . . ?
C2 N1 C20 124.1(2) . . ?
C10 N2 C13 133.8(2) . . ?
C10 N2 H1 111(2) . . ?
C13 N2 H1 114(2) . . ?
C11 N3 C15 118.6(2) . . ?
C11 N3 H1B 111(2) . . ?
C15 N3 H1B 109.2(19) . . ?
C6 C1 C2 119.1(2) . . ?
C6 C1 C7 134.7(3) . . ?
C2 C1 C7 106.2(2) . . ?
C3 C2 N1 129.4(3) . . ?
C3 C2 C1 122.1(3) . . ?
N1 C2 C1 108.5(2) . . ?
C4 C3 C2 117.2(3) . . ?
C4 C3 H3 121.4 . . ?
C2 C3 H3 121.4 . . ?
C3 C4 C5 121.9(3) . . ?
C3 C4 H4 119.1 . . ?
C5 C4 H4 119.1 . . ?
C6 C5 C4 121.1(3) . . ?
C6 C5 H5 119.5 . . ?
C4 C5 H5 119.5 . . ?
C5 C6 C1 118.7(3) . . ?
C5 C6 H6 120.7 . . ?
C1 C6 H6 120.7 . . ?
C8 C7 C1 107.7(2) . . ?
C8 C7 C9 120.5(2) . . ?
C1 C7 C9 131.6(2) . . ?
N1 C8 C7 109.8(2) . . ?
N1 C8 C12 127.3(2) . . ?
C7 C8 C12 122.9(2) . . ?
O1 C9 C7 123.7(2) . . ?
O1 C9 C10 119.5(2) . . ?
C7 C9 C10 116.8(2) . . ?
C11 C10 N2 127.2(2) . . ?
C11 C10 C9 121.8(2) . . ?
N2 C10 C9 110.8(2) . . ?
C10 C11 N3 124.3(2) . . ?
C10 C11 C12 121.0(2) . . ?
N3 C11 C12 114.6(2) . . ?
O2 C12 C8 123.3(2) . . ?
O2 C12 C11 120.2(2) . . ?
C8 C12 C11 116.5(2) . . ?
C16 C13 N2 115.7(2) . . ?
C16 C13 C14 120.7(2) . . ?
N2 C13 C14 123.6(2) . . ?
C19 C14 C13 117.7(2) . . ?
C19 C14 C15 121.1(2) . . ?
C13 C14 C15 121.1(2) . . ?
N3 C15 C14 112.7(2) . . ?
N3 C15 C27 112.1(2) . . ?
C14 C15 C27 112.9(2) . . ?
N3 C15 H15 106.2 . . ?
C14 C15 H15 106.2 . . ?
C27 C15 H15 106.2 . . ?
C17 C16 C13 121.1(3) . . ?
C17 C16 H16 119.4 . . ?
C13 C16 H16 119.4 . . ?
C18 C17 C16 118.1(3) . . ?
C18 C17 C33 121.1(3) . . ?
C16 C17 C33 120.8(3) . . ?
C17 C18 C19 122.1(3) . . ?
C17 C18 H18 118.9 . . ?
C19 C18 H18 118.9 . . ?
C18 C19 C14 120.0(3) . . ?
C18 C19 C34 118.5(3) . . ?
C14 C19 C34 121.6(3) . . ?
N1 C20 C21 113.5(2) . . ?
N1 C20 H20A 108.9 . . ?
C21 C20 H20A 108.9 . . ?
N1 C20 H20B 108.9 . . ?
C21 C20 H20B 108.9 . . ?
H20A C20 H20B 107.7 . . ?
C26 C21 C22 118.2(3) . . ?
C26 C21 C20 120.8(3) . . ?
C22 C21 C20 121.0(3) . . ?
C23 C22 C21 120.9(3) . . ?
C23 C22 H22 119.6 . . ?
C21 C22 H22 119.6 . . ?
C24 C23 C22 120.1(4) . . ?
C24 C23 H23 120.0 . . ?
C22 C23 H23 120.0 . . ?
C23 C24 C25 120.6(3) . . ?
C23 C24 H24 119.7 . . ?
C25 C24 H24 119.7 . . ?
C24 C25 C26 119.7(3) . . ?
C24 C25 H25 120.1 . . ?
C26 C25 H25 120.1 . . ?
C21 C26 C25 120.5(3) . . ?
C21 C26 H26 119.8 . . ?
C25 C26 H26 119.8 . . ?
C28 C27 C32 117.6(3) . . ?
C28 C27 C15 123.2(2) . . ?
C32 C27 C15 119.2(2) . . ?
C27 C28 C29 121.3(3) . . ?
C27 C28 H28 119.4 . . ?
C29 C28 H28 119.3 . . ?
C30 C29 C28 120.3(3) . . ?
C30 C29 H29 119.8 . . ?
C28 C29 H29 119.8 . . ?
C29 C30 C31 119.4(3) . . ?
C29 C30 C35 119.8(3) . . ?
C31 C30 C35 120.8(3) . . ?
C30 C31 C32 120.2(3) . . ?
C30 C31 H31 119.9 . . ?
C32 C31 H31 119.9 . . ?
C31 C32 C27 121.2(3) . . ?
C31 C32 H32 119.4 . . ?
C27 C32 H32 119.4 . . ?
C17 C33 H33A 109.5 . . ?
C17 C33 H33B 109.5 . . ?
H33A C33 H33B 109.5 . . ?
C17 C33 H33C 109.5 . . ?
H33A C33 H33C 109.5 . . ?
H33B C33 H33C 109.5 . . ?
C19 C34 H34A 109.5 . . ?
C19 C34 H34B 109.5 . . ?
H34A C34 H34B 109.5 . . ?
C19 C34 H34C 109.5 . . ?
H34A C34 H34C 109.5 . . ?
H34B C34 H34C 109.5 . . ?
F2 C35 F1 106.5(5) . . ?
F2 C35 F3 103.3(5) . . ?
F1 C35 F3 98.8(4) . . ?
F2 C35 C30 116.2(3) . . ?
F1 C35 C30 116.4(4) . . ?
F3 C35 C30 113.4(4) . . ?

loop_
_geom_bond_atom_site_label_1
_geom_bond_atom_site_label_2
_geom_bond_distance
_geom_bond_site_symmetry_2
_geom_bond_publ_flag
F1 C35 1.248(5) . ?
F2 C35 1.223(5) . ?
F3 C35 1.281(5) . ?
O1 C9 1.227(3) . ?
O2 C12 1.237(3) . ?
N1 C8 1.369(3) . ?
N1 C2 1.394(3) . ?
N1 C20 1.461(3) . ?
N2 C10 1.369(3) . ?
N2 C13 1.402(3) . ?
N2 H1 0.91(4) . ?
N3 C11 1.384(3) . ?
N3 C15 1.475(3) . ?
N3 H1B 0.95(3) . ?
C1 C6 1.399(4) . ?
C1 C2 1.410(4) . ?
C1 C7 1.419(3) . ?
C2 C3 1.387(4) . ?
C3 C4 1.371(4) . ?
C3 H3 0.9300 . ?
C4 C5 1.397(4) . ?
C4 H4 0.9300 . ?
C5 C6 1.372(4) . ?
C5 H5 0.9300 . ?
C6 H6 0.9300 . ?
C7 C8 1.378(3) . ?
C7 C9 1.444(4) . ?
C8 C12 1.465(4) . ?
C9 C10 1.498(4) . ?
C10 C11 1.361(3) . ?
C11 C12 1.466(4) . ?
C13 C16 1.388(4) . ?
C13 C14 1.405(4) . ?
C14 C19 1.403(4) . ?
C14 C15 1.503(4) . ?
C15 C27 1.537(4) . ?
C15 H15 0.9800 . ?
C16 C17 1.382(4) . ?
C16 H16 0.9300 . ?
C17 C18 1.379(4) . ?
C17 C33 1.502(4) . ?
C18 C19 1.387(4) . ?
C18 H18 0.9300 . ?
C19 C34 1.513(4) . ?
C20 C21 1.505(4) . ?
C20 H20A 0.9700 . ?
C20 H20B 0.9700 . ?
C21 C26 1.385(4) . ?
C21 C22 1.393(4) . ?
C22 C23 1.381(4) . ?
C22 H22 0.9300 . ?
C23 C24 1.361(5) . ?
C23 H23 0.9300 . ?
C24 C25 1.369(6) . ?
C24 H24 0.9300 . ?
C25 C26 1.397(5) . ?
C25 H25 0.9300 . ?
C26 H26 0.9300 . ?
C27 C28 1.384(4) . ?
C27 C32 1.392(4) . ?
C28 C29 1.386(4) . ?
C28 H28 0.9300 . ?
C29 C30 1.371(4) . ?
C29 H29 0.9300 . ?
C30 C31 1.380(5) . ?
C30 C35 1.473(5) . ?
C31 C32 1.383(4) . ?
C31 H31 0.9300 . ?
C32 H32 0.9300 . ?
C33 H33A 0.9600 . ?
C33 H33B 0.9600 . ?
C33 H33C 0.9600 . ?
C34 H34A 0.9600 . ?
C34 H34B 0.9600 . ?
C34 H34C 0.9600 . ?

loop_
_geom_hbond_atom_site_label_D
_geom_hbond_atom_site_label_H
_geom_hbond_atom_site_label_A
_geom_hbond_distance_DH
_geom_hbond_distance_HA
_geom_hbond_distance_DA
_geom_hbond_angle_DHA
_geom_hbond_site_symmetry_A
_geom_hbond_publ_flag
N2 H1 O1 0.91(4) 2.08(4) 2.598(3) 115(3) . yes
N3 H1B O2 0.95(3) 2.19(3) 2.673(3) 110(2) . yes
C20 H20B O2 0.97 2.36 2.995(3) 122.0 . yes

loop_
_geom_torsion_atom_site_label_1
_geom_torsion_atom_site_label_2
_geom_torsion_atom_site_label_3
_geom_torsion_atom_site_label_4
_geom_torsion
_geom_torsion_site_symmetry_1
_geom_torsion_site_symmetry_2
_geom_torsion_site_symmetry_3
_geom_torsion_site_symmetry_4
_geom_torsion_publ_flag
C8 N1 C2 C3 -179.6(3) . . . . ?
C20 N1 C2 C3 5.6(4) . . . . ?
C8 N1 C2 C1 -0.3(3) . . . . ?
C20 N1 C2 C1 -175.1(2) . . . . ?
C6 C1 C2 C3 -0.2(4) . . . . ?
C7 C1 C2 C3 180.0(2) . . . . ?
C6 C1 C2 N1 -179.6(2) . . . . ?
C7 C1 C2 N1 0.6(3) . . . . ?
N1 C2 C3 C4 178.9(2) . . . . ?
C1 C2 C3 C4 -0.3(4) . . . . ?
C2 C3 C4 C5 0.3(4) . . . . ?
C3 C4 C5 C6 0.2(4) . . . . ?
C4 C5 C6 C1 -0.7(4) . . . . ?
C2 C1 C6 C5 0.7(4) . . . . ?
C7 C1 C6 C5 -179.5(3) . . . . ?
C6 C1 C7 C8 179.5(3) . . . . ?
C2 C1 C7 C8 -0.7(3) . . . . ?
C6 C1 C7 C9 -4.6(5) . . . . ?
C2 C1 C7 C9 175.2(2) . . . . ?
C2 N1 C8 C7 -0.2(3) . . . . ?
C20 N1 C8 C7 174.4(2) . . . . ?
C2 N1 C8 C12 179.2(2) . . . . ?
C20 N1 C8 C12 -6.3(4) . . . . ?
C1 C7 C8 N1 0.6(3) . . . . ?
C9 C7 C8 N1 -175.9(2) . . . . ?
C1 C7 C8 C12 -178.8(2) . . . . ?
C9 C7 C8 C12 4.7(4) . . . . ?
C8 C7 C9 O1 -179.6(2) . . . . ?
C1 C7 C9 O1 4.9(4) . . . . ?
C8 C7 C9 C10 0.4(3) . . . . ?
C1 C7 C9 C10 -175.1(2) . . . . ?
C13 N2 C10 C11 -4.6(5) . . . . ?
C13 N2 C10 C9 171.8(3) . . . . ?
O1 C9 C10 C11 174.2(2) . . . . ?
C7 C9 C10 C11 -5.8(3) . . . . ?
O1 C9 C10 N2 -2.4(3) . . . . ?
C7 C9 C10 N2 177.6(2) . . . . ?
N2 C10 C11 N3 3.1(4) . . . . ?
C9 C10 C11 N3 -172.8(2) . . . . ?
N2 C10 C11 C12 -178.0(2) . . . . ?
C9 C10 C11 C12 6.0(4) . . . . ?
C15 N3 C11 C10 -43.8(4) . . . . ?
C15 N3 C11 C12 137.3(2) . . . . ?
N1 C8 C12 O2 -3.5(4) . . . . ?
C7 C8 C12 O2 175.8(2) . . . . ?
N1 C8 C12 C11 176.1(2) . . . . ?
C7 C8 C12 C11 -4.6(3) . . . . ?
C10 C11 C12 O2 178.7(2) . . . . ?
N3 C11 C12 O2 -2.4(3) . . . . ?
C10 C11 C12 C8 -0.9(3) . . . . ?
N3 C11 C12 C8 178.1(2) . . . . ?
C10 N2 C13 C16 -163.4(3) . . . . ?
C10 N2 C13 C14 19.0(5) . . . . ?
C16 C13 C14 C19 6.4(4) . . . . ?
N2 C13 C14 C19 -176.1(2) . . . . ?
C16 C13 C14 C15 -169.4(2) . . . . ?
N2 C13 C14 C15 8.2(4) . . . . ?
C11 N3 C15 C14 78.2(3) . . . . ?
C11 N3 C15 C27 -50.4(3) . . . . ?
C19 C14 C15 N3 127.1(3) . . . . ?
C13 C14 C15 N3 -57.3(3) . . . . ?
C19 C14 C15 C27 -104.7(3) . . . . ?
C13 C14 C15 C27 70.9(3) . . . . ?
N2 C13 C16 C17 179.1(3) . . . . ?
C14 C13 C16 C17 -3.1(4) . . . . ?
C13 C16 C17 C18 -2.0(4) . . . . ?
C13 C16 C17 C33 178.4(3) . . . . ?
C16 C17 C18 C19 3.8(4) . . . . ?
C33 C17 C18 C19 -176.6(3) . . . . ?
C17 C18 C19 C14 -0.4(4) . . . . ?
C17 C18 C19 C34 179.7(3) . . . . ?
C13 C14 C19 C18 -4.6(4) . . . . ?
C15 C14 C19 C18 171.2(2) . . . . ?
C13 C14 C19 C34 175.2(2) . . . . ?
C15 C14 C19 C34 -9.0(4) . . . . ?
C8 N1 C20 C21 -90.0(3) . . . . ?
C2 N1 C20 C21 83.7(3) . . . . ?
N1 C20 C21 C26 -108.1(3) . . . . ?
N1 C20 C21 C22 73.5(3) . . . . ?
C26 C21 C22 C23 0.4(4) . . . . ?
C20 C21 C22 C23 178.8(3) . . . . ?
C21 C22 C23 C24 -1.2(5) . . . . ?
C22 C23 C24 C25 1.6(5) . . . . ?
C23 C24 C25 C26 -1.1(5) . . . . ?
C22 C21 C26 C25 0.1(4) . . . . ?
C20 C21 C26 C25 -178.4(3) . . . . ?
C24 C25 C26 C21 0.2(5) . . . . ?
N3 C15 C27 C28 132.0(3) . . . . ?
C14 C15 C27 C28 3.5(3) . . . . ?
N3 C15 C27 C32 -49.0(3) . . . . ?
C14 C15 C27 C32 -177.5(2) . . . . ?
C32 C27 C28 C29 -0.4(4) . . . . ?
C15 C27 C28 C29 178.5(2) . . . . ?
C27 C28 C29 C30 0.1(4) . . . . ?
C28 C29 C30 C31 -0.1(5) . . . . ?
C28 C29 C30 C35 178.1(3) . . . . ?
C29 C30 C31 C32 0.4(5) . . . . ?
C35 C30 C31 C32 -177.8(3) . . . . ?
C30 C31 C32 C27 -0.7(5) . . . . ?
C28 C27 C32 C31 0.7(4) . . . . ?
C15 C27 C32 C31 -178.3(3) . . . . ?
C29 C30 C35 F2 -54.7(6) . . . . ?
C31 C30 C35 F2 123.5(5) . . . . ?
C29 C30 C35 F1 178.6(5) . . . . ?
C31 C30 C35 F1 -3.2(7) . . . . ?
C29 C30 C35 F3 64.9(6) . . . . ?
C31 C30 C35 F3 -116.9(5) . . . . ?
